data_4064385
loop_
_publ_author_name
'Tan, Xing'
'Li, Bin'
'Xu, Shansheng'
'Song, Haibin'
'Wang, Baiquan'

_publ_section_title
;
 Trinuclear and Tetranuclear Ruthenium Carbonyl Clusters Derived from
 Indenylphosphines: Cleavage of C&#x2212;H and C&#x2212;P Bonds
;
_journal_issue 8
_journal_name_full Organometallics
_journal_page_first 2308
_journal_paper_doi 10.1021/om200072g
_journal_volume 30
_journal_year 2011
_chemical_formula_moiety 'C28 H15 O11 P Ru4'
_chemical_formula_sum 'C28 H15 O11 P Ru4'
_chemical_formula_weight 962.65
_chemical_name_systematic
; 
 ? 
;
_space_group_IT_number 2
_symmetry_cell_setting triclinic
_symmetry_space_group_name_Hall '-P 1'
_symmetry_space_group_name_H-M 'P -1'
_atom_sites_solution_hydrogens geom
_atom_sites_solution_primary direct
_atom_sites_solution_secondary difmap
_audit_creation_method SHELXL-97
_cell_angle_alpha 77.613(5)
_cell_angle_beta 85.545(7)
_cell_angle_gamma 88.201(6)
_cell_formula_units_Z 2
_cell_length_a 8.8717(8)
_cell_length_b 10.0624(9)
_cell_length_c 16.6570(15)
_cell_measurement_reflns_used 4863
_cell_measurement_temperature 113(2)
_cell_measurement_theta_max 27.90
_cell_measurement_theta_min 2.10
_cell_volume 1447.8(2)
_computing_cell_refinement 'CrystalClear-SM Expert 2.0 r2'
_computing_data_collection 'CrystalClear-SM Expert 2.0 r2 (Rigaku, 2009)'
_computing_data_reduction 'CrystalClear-SM Expert 2.0 r2'
_computing_molecular_graphics 'CrystalStructure 4.0'
_computing_publication_material 'CrystalStructure 4.0 (Rigaku, 2009)'
_computing_structure_refinement 'SHELXL-97 (Sheldrick, 1997)'
_computing_structure_solution 'SHELXS-97 (Sheldrick, 1990)'
_diffrn_ambient_temperature 113(2)
_diffrn_measured_fraction_theta_full 0.994
_diffrn_measured_fraction_theta_max 0.994
_diffrn_measurement_device_type 'Rigaku Saturn724 CCD camera'
_diffrn_measurement_method \w
_diffrn_radiation_monochromator multilayer
_diffrn_radiation_source 'rotating anode'
_diffrn_radiation_type MoK\a
_diffrn_radiation_wavelength 0.71075
_diffrn_reflns_av_R_equivalents 0.0300
_diffrn_reflns_av_sigmaI/netI 0.0409
_diffrn_reflns_limit_h_max 11
_diffrn_reflns_limit_h_min -10
_diffrn_reflns_limit_k_max 13
_diffrn_reflns_limit_k_min -13
_diffrn_reflns_limit_l_max 20
_diffrn_reflns_limit_l_min -21
_diffrn_reflns_number 18328
_diffrn_reflns_theta_full 27.95
_diffrn_reflns_theta_max 27.95
_diffrn_reflns_theta_min 1.25
_diffrn_standards_decay_% 0
_diffrn_standards_interval_count 0
_diffrn_standards_interval_time 0
_diffrn_standards_number 0
_exptl_absorpt_coefficient_mu 2.163
_exptl_absorpt_correction_T_max 0.9185
_exptl_absorpt_correction_T_min 0.8812
_exptl_absorpt_correction_type multi-scan
_exptl_absorpt_process_details CrystalClear
_exptl_crystal_colour red
_exptl_crystal_density_diffrn 2.208
_exptl_crystal_density_method 'not measured'
_exptl_crystal_description prism
_exptl_crystal_F_000 924
_exptl_crystal_size_max 0.06
_exptl_crystal_size_mid 0.04
_exptl_crystal_size_min 0.04
_refine_diff_density_max 0.693
_refine_diff_density_min -0.619
_refine_diff_density_rms 0.111
_refine_ls_extinction_method none
_refine_ls_goodness_of_fit_ref 1.007
_refine_ls_hydrogen_treatment constr
_refine_ls_matrix_type full
_refine_ls_number_parameters 399
_refine_ls_number_reflns 6905
_refine_ls_number_restraints 0
_refine_ls_restrained_S_all 1.007
_refine_ls_R_factor_all 0.0316
_refine_ls_R_factor_gt 0.0241
_refine_ls_shift/su_max 0.002
_refine_ls_shift/su_mean 0.000
_refine_ls_structure_factor_coef Fsqd
_refine_ls_weighting_details 'calc w=1/[\s^2^(Fo^2^)+(0.0163P)^2^+0.0000P] where P=(Fo^2^+2Fc^2^)/3'
_refine_ls_weighting_scheme calc
_refine_ls_wR_factor_gt 0.0441
_refine_ls_wR_factor_ref 0.0459
_reflns_number_gt 5911
_reflns_number_total 6905
_reflns_threshold_expression >2sigma(I)
_cod_data_source_file om200072g_si_001.cif
_cod_data_source_block m100421b
_cod_database_code 4064385

loop_
_symmetry_equiv_pos_as_xyz
'x, y, z'
'-x, -y, -z'

loop_
_atom_site_label
_atom_site_type_symbol
_atom_site_fract_x
_atom_site_fract_y
_atom_site_fract_z
_atom_site_U_iso_or_equiv
_atom_site_adp_type
_atom_site_occupancy
_atom_site_symmetry_multiplicity
_atom_site_calc_flag
_atom_site_refinement_flags
Ru1 Ru 0.63316(2) 0.12989(2) 0.720720(13) 0.01189(5) Uani 1 1 d .
Ru2 Ru 0.71088(2) 0.39287(2) 0.646528(12) 0.01195(5) Uani 1 1 d .
Ru3 Ru 0.92806(2) 0.36153(2) 0.758311(12) 0.01152(5) Uani 1 1 d .
Ru4 Ru 0.80010(2) 0.12187(2) 0.859844(12) 0.01157(5) Uani 1 1 d .
P1 P 0.66357(7) 0.31212(7) 0.79153(4) 0.01133(13) Uani 1 1 d .
C1 C 0.4408(3) 0.0874(3) 0.77206(16) 0.0180(6) Uani 1 1 d .
O1 O 0.3257(2) 0.0626(2) 0.80625(12) 0.0291(5) Uani 1 1 d .
C2 C 0.6441(3) -0.0473(3) 0.69644(16) 0.0195(6) Uani 1 1 d .
O2 O 0.6472(2) -0.1580(2) 0.69009(12) 0.0310(5) Uani 1 1 d .
C3 C 0.5581(3) 0.2440(3) 0.61568(16) 0.0188(6) Uani 1 1 d .
O3 O 0.4790(2) 0.2470(2) 0.56347(12) 0.0312(5) Uani 1 1 d .
C4 C 0.5577(3) 0.5339(3) 0.63617(16) 0.0174(6) Uani 1 1 d .
O4 O 0.4665(2) 0.6159(2) 0.63081(12) 0.0259(5) Uani 1 1 d .
C5 C 0.7726(3) 0.4468(3) 0.53152(17) 0.0181(6) Uani 1 1 d .
O5 O 0.8069(2) 0.4843(2) 0.46322(11) 0.0291(5) Uani 1 1 d .
C6 C 0.8861(3) 0.5270(3) 0.66892(16) 0.0167(6) Uani 1 1 d .
O6 O 0.9225(2) 0.6368(2) 0.64060(13) 0.0270(5) Uani 1 1 d .
C7 C 0.9467(3) 0.4550(3) 0.84311(17) 0.0179(6) Uani 1 1 d .
O7 O 0.9518(2) 0.5097(2) 0.89607(12) 0.0268(5) Uani 1 1 d .
C8 C 1.1419(3) 0.3642(3) 0.73218(15) 0.0172(6) Uani 1 1 d .
O8 O 1.26814(19) 0.3655(2) 0.71628(12) 0.0275(5) Uani 1 1 d .
C9 C 0.9887(3) 0.1210(3) 0.90743(16) 0.0192(6) Uani 1 1 d .
O9 O 1.0980(2) 0.1216(2) 0.93888(12) 0.0269(5) Uani 1 1 d .
C10 C 0.6886(3) 0.1334(3) 0.96290(17) 0.0215(6) Uani 1 1 d .
O10 O 0.6238(2) 0.1321(2) 1.02446(12) 0.0347(6) Uani 1 1 d .
C11 C 0.7464(3) -0.0645(3) 0.87895(16) 0.0183(6) Uani 1 1 d .
O11 O 0.7098(2) -0.1744(2) 0.89211(13) 0.0307(5) Uani 1 1 d .
C12 C 0.9029(3) 0.1212(2) 0.73956(15) 0.0119(5) Uani 1 1 d .
C13 C 0.8706(3) 0.2240(2) 0.67019(15) 0.0121(5) Uani 1 1 d .
C14 C 0.9699(3) 0.2007(2) 0.59525(15) 0.0139(5) Uani 1 1 d .
H14A H 0.9073 0.1868 0.5511 0.017 Uiso 1 1 calc R
H14B H 1.0369 0.2790 0.5732 0.017 Uiso 1 1 calc R
C15 C 1.0600(3) 0.0751(3) 0.62740(15) 0.0140(5) Uani 1 1 d .
C16 C 1.0207(3) 0.0259(3) 0.71165(15) 0.0131(5) Uani 1 1 d .
C17 C 1.0917(3) -0.0949(3) 0.75218(16) 0.0172(6) Uani 1 1 d .
C18 C 1.1970(3) -0.1565(3) 0.70494(18) 0.0223(6) Uani 1 1 d .
H18 H 1.2446 -0.2388 0.7307 0.027 Uiso 1 1 calc R
C19 C 1.2359(3) -0.1046(3) 0.62283(17) 0.0221(6) Uani 1 1 d .
H19 H 1.3095 -0.1509 0.5939 0.027 Uiso 1 1 calc R
C20 C 1.1684(3) 0.0150(3) 0.58167(16) 0.0178(6) Uani 1 1 d .
C21 C 1.0677(3) -0.1645(3) 0.84162(18) 0.0291(7) Uani 1 1 d .
H21A H 0.9789 -0.2226 0.8494 0.044 Uiso 1 1 calc R
H21B H 1.0517 -0.0959 0.8753 0.044 Uiso 1 1 calc R
H21C H 1.1570 -0.2204 0.8583 0.044 Uiso 1 1 calc R
C22 C 1.2106(3) 0.0750(3) 0.49276(16) 0.0231(6) Uani 1 1 d .
H22A H 1.1218 0.0774 0.4609 0.035 Uiso 1 1 calc R
H22B H 1.2906 0.0191 0.4719 0.035 Uiso 1 1 calc R
H22C H 1.2470 0.1677 0.4872 0.035 Uiso 1 1 calc R
C23 C 0.5280(3) 0.4030(3) 0.84735(15) 0.0133(5) Uani 1 1 d .
C24 C 0.4089(3) 0.3350(3) 0.89823(15) 0.0156(5) Uani 1 1 d .
H24 H 0.3979 0.2398 0.9037 0.019 Uiso 1 1 calc R
C25 C 0.3072(3) 0.4072(3) 0.94065(16) 0.0185(6) Uani 1 1 d .
H25 H 0.2256 0.3618 0.9749 0.022 Uiso 1 1 calc R
C26 C 0.3246(3) 0.5457(3) 0.93300(16) 0.0207(6) Uani 1 1 d .
H26 H 0.2554 0.5949 0.9625 0.025 Uiso 1 1 calc R
C27 C 0.4426(3) 0.6132(3) 0.88254(16) 0.0202(6) Uani 1 1 d .
H27 H 0.4539 0.7083 0.8775 0.024 Uiso 1 1 calc R
C28 C 0.5433(3) 0.5420(3) 0.83981(16) 0.0174(6) Uani 1 1 d .
H28 H 0.6237 0.5883 0.8050 0.021 Uiso 1 1 calc R

loop_
_atom_site_aniso_label
_atom_site_aniso_U_11
_atom_site_aniso_U_22
_atom_site_aniso_U_33
_atom_site_aniso_U_23
_atom_site_aniso_U_13
_atom_site_aniso_U_12
Ru1 0.01217(10) 0.01162(10) 0.01181(10) -0.00226(8) -0.00044(8) -0.00178(7)
Ru2 0.01137(10) 0.01150(10) 0.01162(10) 0.00004(8) -0.00005(8) 0.00138(7)
Ru3 0.00965(10) 0.01112(10) 0.01348(10) -0.00196(8) -0.00048(8) -0.00068(7)
Ru4 0.01244(10) 0.01126(10) 0.01015(10) -0.00048(8) -0.00085(8) 0.00058(7)
P1 0.0106(3) 0.0107(3) 0.0121(3) -0.0019(3) 0.0004(2) 0.0001(2)
C1 0.0195(14) 0.0178(14) 0.0179(14) -0.0054(12) -0.0040(11) -0.0005(11)
O1 0.0163(10) 0.0388(13) 0.0320(12) -0.0085(10) 0.0054(9) -0.0097(9)
C2 0.0207(14) 0.0202(15) 0.0178(14) -0.0048(12) 0.0003(11) -0.0027(11)
O2 0.0479(13) 0.0170(11) 0.0292(12) -0.0088(9) 0.0029(10) -0.0039(9)
C3 0.0201(14) 0.0198(15) 0.0161(14) -0.0028(12) -0.0010(11) -0.0017(11)
O3 0.0361(12) 0.0311(13) 0.0261(12) 0.0003(10) -0.0139(10) -0.0116(10)
C4 0.0174(14) 0.0180(14) 0.0160(14) -0.0019(11) -0.0008(11) -0.0016(11)
O4 0.0230(11) 0.0234(11) 0.0301(12) -0.0035(9) -0.0045(9) 0.0107(9)
C5 0.0156(13) 0.0162(14) 0.0224(15) -0.0034(12) -0.0027(11) 0.0011(10)
O5 0.0338(12) 0.0354(13) 0.0131(10) 0.0042(9) 0.0024(9) 0.0021(9)
C6 0.0147(13) 0.0179(14) 0.0156(14) 0.0008(11) -0.0021(10) 0.0010(10)
O6 0.0237(11) 0.0189(11) 0.0359(13) 0.0021(10) -0.0074(9) -0.0053(8)
C7 0.0126(13) 0.0173(14) 0.0230(15) -0.0029(12) 0.0011(11) -0.0019(10)
O7 0.0267(11) 0.0309(12) 0.0275(12) -0.0160(10) -0.0026(9) -0.0020(9)
C8 0.0207(14) 0.0171(14) 0.0131(13) -0.0024(11) -0.0002(11) 0.0007(11)
O8 0.0117(10) 0.0389(13) 0.0285(12) -0.0009(10) 0.0020(8) 0.0009(9)
C9 0.0217(14) 0.0188(14) 0.0140(14) 0.0045(11) -0.0021(11) -0.0051(11)
O9 0.0218(11) 0.0329(13) 0.0244(11) 0.0007(10) -0.0071(9) -0.0091(9)
C10 0.0217(15) 0.0202(15) 0.0223(16) -0.0043(12) -0.0047(12) 0.0070(11)
O10 0.0448(14) 0.0404(14) 0.0160(11) -0.0047(10) 0.0037(10) 0.0193(11)
C11 0.0173(14) 0.0225(15) 0.0151(14) -0.0041(12) 0.0007(11) -0.0029(11)
O11 0.0342(12) 0.0182(11) 0.0366(13) 0.0043(10) -0.0073(10) -0.0094(9)
C12 0.0100(12) 0.0112(12) 0.0152(13) -0.0042(10) -0.0004(10) -0.0023(9)
C13 0.0091(12) 0.0103(12) 0.0171(13) -0.0044(10) 0.0014(10) -0.0014(9)
C14 0.0134(12) 0.0140(13) 0.0134(13) -0.0023(10) 0.0016(10) 0.0022(10)
C15 0.0122(12) 0.0155(13) 0.0154(13) -0.0048(11) -0.0030(10) 0.0007(10)
C16 0.0098(12) 0.0131(13) 0.0171(13) -0.0047(11) -0.0023(10) 0.0014(10)
C17 0.0163(13) 0.0141(13) 0.0208(14) -0.0023(11) -0.0028(11) 0.0005(10)
C18 0.0198(14) 0.0152(14) 0.0320(17) -0.0058(13) -0.0028(12) 0.0061(11)
C19 0.0195(14) 0.0264(16) 0.0230(15) -0.0118(13) -0.0039(12) 0.0109(12)
C20 0.0180(14) 0.0202(14) 0.0162(14) -0.0061(12) -0.0026(11) 0.0025(11)
C21 0.0276(16) 0.0216(16) 0.0314(18) 0.0048(13) 0.0066(13) 0.0111(12)
C22 0.0213(15) 0.0283(16) 0.0207(15) -0.0102(13) 0.0032(12) 0.0077(12)
C23 0.0111(12) 0.0153(13) 0.0138(13) -0.0045(11) 0.0001(10) 0.0015(10)
C24 0.0147(13) 0.0155(13) 0.0154(13) -0.0001(11) -0.0018(10) -0.0003(10)
C25 0.0105(13) 0.0273(16) 0.0159(14) -0.0018(12) 0.0026(10) 0.0011(11)
C26 0.0172(14) 0.0239(15) 0.0208(15) -0.0072(12) 0.0030(11) 0.0085(11)
C27 0.0212(14) 0.0154(14) 0.0248(16) -0.0068(12) -0.0011(12) 0.0036(11)
C28 0.0136(13) 0.0176(14) 0.0203(14) -0.0026(12) -0.0005(11) -0.0003(10)

loop_
_atom_type_symbol
_atom_type_description
_atom_type_scat_dispersion_real
_atom_type_scat_dispersion_imag
_atom_type_scat_source
C C 0.0033 0.0016 'International Tables Vol C Tables 4.2.6.8 and 6.1.1.4'
H H 0.0000 0.0000 'International Tables Vol C Tables 4.2.6.8 and 6.1.1.4'
O O 0.0106 0.0060 'International Tables Vol C Tables 4.2.6.8 and 6.1.1.4'
P P 0.1023 0.0942 'International Tables Vol C Tables 4.2.6.8 and 6.1.1.4'
Ru Ru -1.2594 0.8363 'International Tables Vol C Tables 4.2.6.8 and 6.1.1.4'

loop_
_geom_angle_atom_site_label_1
_geom_angle_atom_site_label_2
_geom_angle_atom_site_label_3
_geom_angle
C1 Ru1 C2 88.14(11)
C1 Ru1 C3 95.23(11)
C2 Ru1 C3 101.73(11)
C1 Ru1 C13 167.49(10)
C2 Ru1 C13 104.06(10)
C3 Ru1 C13 85.09(9)
C1 Ru1 P1 93.14(8)
C2 Ru1 P1 160.24(8)
C3 Ru1 P1 97.79(8)
C13 Ru1 P1 74.45(6)
C1 Ru1 C12 145.20(10)
C2 Ru1 C12 90.74(10)
C3 Ru1 C12 118.98(9)
C13 Ru1 C12 34.36(8)
P1 Ru1 C12 77.02(6)
C1 Ru1 Ru2 121.76(8)
C2 Ru1 Ru2 139.04(8)
C3 Ru1 Ru2 52.62(8)
C13 Ru1 Ru2 49.45(6)
P1 Ru1 Ru2 54.495(17)
C12 Ru1 Ru2 79.54(6)
C1 Ru1 Ru4 100.49(8)
C2 Ru1 Ru4 107.68(8)
C3 Ru1 Ru4 146.90(8)
C13 Ru1 Ru4 73.46(6)
P1 Ru1 Ru4 52.694(17)
C12 Ru1 Ru4 47.15(6)
Ru2 Ru1 Ru4 94.533(10)
C5 Ru2 C4 90.79(11)
C5 Ru2 C13 94.92(10)
C4 Ru2 C13 173.99(10)
C5 Ru2 C6 87.37(10)
C4 Ru2 C6 93.35(10)
C13 Ru2 C6 88.79(9)
C5 Ru2 C3 88.44(10)
C4 Ru2 C3 92.96(10)
C13 Ru2 C3 85.34(9)
C6 Ru2 C3 172.47(10)
C5 Ru2 P1 172.97(8)
C4 Ru2 P1 95.84(8)
C13 Ru2 P1 78.53(7)
C6 Ru2 P1 89.91(7)
C3 Ru2 P1 93.52(7)
C5 Ru2 Ru3 118.55(8)
C4 Ru2 Ru3 123.70(8)
C13 Ru2 Ru3 54.68(6)
C6 Ru2 Ru3 46.83(7)
C3 Ru2 Ru3 131.19(7)
P1 Ru2 Ru3 55.495(17)
C5 Ru2 Ru1 122.71(8)
C4 Ru2 Ru1 119.34(8)
C13 Ru2 Ru1 55.68(6)
C6 Ru2 Ru1 132.29(7)
C3 Ru2 Ru1 46.50(7)
P1 Ru2 Ru1 55.507(17)
Ru3 Ru2 Ru1 85.462(10)
C7 Ru3 C8 91.54(11)
C7 Ru3 C6 96.89(11)
C8 Ru3 C6 94.23(10)
C7 Ru3 C13 169.39(10)
C8 Ru3 C13 96.82(10)
C6 Ru3 C13 89.03(10)
C7 Ru3 P1 95.53(8)
C8 Ru3 P1 168.97(8)
C6 Ru3 P1 93.32(7)
C13 Ru3 P1 75.27(6)
C7 Ru3 C12 139.42(10)
C8 Ru3 C12 93.69(10)
C6 Ru3 C12 122.74(9)
C13 Ru3 C12 33.71(8)
P1 Ru3 C12 75.45(6)
C7 Ru3 Ru2 128.69(8)
C8 Ru3 Ru2 125.73(8)
C6 Ru3 Ru2 52.11(7)
C13 Ru3 Ru2 49.81(6)
P1 Ru3 Ru2 54.634(17)
C12 Ru3 Ru2 78.20(5)
C7 Ru3 Ru4 96.52(8)
C8 Ru3 Ru4 118.26(8)
C6 Ru3 Ru4 144.34(7)
C13 Ru3 Ru4 73.77(6)
P1 Ru3 Ru4 52.542(17)
C12 Ru3 Ru4 46.46(6)
Ru2 Ru3 Ru4 94.397(10)
C11 Ru4 C9 104.92(11)
C11 Ru4 C10 88.67(12)
C9 Ru4 C10 91.72(11)
C11 Ru4 C12 92.98(10)
C9 Ru4 C12 93.72(10)
C10 Ru4 C12 173.71(10)
C11 Ru4 P1 127.50(8)
C9 Ru4 P1 127.58(8)
C10 Ru4 P1 89.92(8)
C12 Ru4 P1 84.25(7)
C11 Ru4 Ru1 80.50(8)
C9 Ru4 Ru1 150.29(8)
C10 Ru4 Ru1 117.80(8)
C12 Ru4 Ru1 56.62(6)
P1 Ru4 Ru1 54.564(18)
C11 Ru4 Ru3 151.77(8)
C9 Ru4 Ru3 80.15(8)
C10 Ru4 Ru3 119.22(8)
C12 Ru4 Ru3 58.82(7)
P1 Ru4 Ru3 54.252(17)
Ru1 Ru4 Ru3 82.252(9)
C23 P1 Ru4 121.37(9)
C23 P1 Ru2 118.87(9)
Ru4 P1 Ru2 119.73(3)
C23 P1 Ru3 126.96(9)
Ru4 P1 Ru3 73.21(2)
Ru2 P1 Ru3 69.87(2)
C23 P1 Ru1 131.51(8)
Ru4 P1 Ru1 72.74(2)
Ru2 P1 Ru1 70.00(2)
Ru3 P1 Ru1 101.32(2)
O1 C1 Ru1 177.2(2)
O2 C2 Ru1 173.2(2)
O3 C3 Ru1 145.0(2)
O3 C3 Ru2 134.1(2)
Ru1 C3 Ru2 80.88(9)
O4 C4 Ru2 179.2(3)
O5 C5 Ru2 177.1(2)
O6 C6 Ru3 143.8(2)
O6 C6 Ru2 135.1(2)
Ru3 C6 Ru2 81.07(9)
O7 C7 Ru3 176.9(2)
O8 C8 Ru3 179.6(2)
O9 C9 Ru4 177.0(2)
O10 C10 Ru4 176.0(3)
O11 C11 Ru4 177.4(2)
C13 C12 C16 108.0(2)
C13 C12 Ru4 121.83(17)
C16 C12 Ru4 130.12(17)
C13 C12 Ru1 69.81(13)
C16 C12 Ru1 127.67(16)
Ru4 C12 Ru1 76.23(7)
C13 C12 Ru3 65.10(13)
C16 C12 Ru3 129.96(16)
Ru4 C12 Ru3 74.72(7)
Ru1 C12 Ru3 97.71(8)
C12 C13 C14 109.1(2)
C12 C13 Ru2 135.35(18)
C14 C13 Ru2 115.45(16)
C12 C13 Ru3 81.18(15)
C14 C13 Ru3 125.79(16)
Ru2 C13 Ru3 75.50(8)
C12 C13 Ru1 75.84(14)
C14 C13 Ru1 128.13(16)
Ru2 C13 Ru1 74.88(7)
Ru3 C13 Ru1 106.08(9)
C15 C14 C13 104.3(2)
C15 C14 H14A 110.9
C13 C14 H14A 110.9
C15 C14 H14B 110.9
C13 C14 H14B 110.9
H14A C14 H14B 108.9
C20 C15 C16 124.1(2)
C20 C15 C14 125.5(2)
C16 C15 C14 110.5(2)
C15 C16 C17 118.4(2)
C15 C16 C12 108.2(2)
C17 C16 C12 133.4(2)
C18 C17 C16 116.9(2)
C18 C17 C21 115.8(2)
C16 C17 C21 127.3(2)
C19 C18 C17 123.5(3)
C19 C18 H18 118.2
C17 C18 H18 118.2
C18 C19 C20 120.7(2)
C18 C19 H19 119.7
C20 C19 H19 119.7
C15 C20 C19 116.4(2)
C15 C20 C22 121.9(2)
C19 C20 C22 121.8(2)
C17 C21 H21A 109.5
C17 C21 H21B 109.5
H21A C21 H21B 109.5
C17 C21 H21C 109.5
H21A C21 H21C 109.5
H21B C21 H21C 109.5
C20 C22 H22A 109.5
C20 C22 H22B 109.5
H22A C22 H22B 109.5
C20 C22 H22C 109.5
H22A C22 H22C 109.5
H22B C22 H22C 109.5
C28 C23 C24 119.8(2)
C28 C23 P1 119.27(19)
C24 C23 P1 121.0(2)
C25 C24 C23 119.7(2)
C25 C24 H24 120.2
C23 C24 H24 120.2
C26 C25 C24 119.9(2)
C26 C25 H25 120.1
C24 C25 H25 120.1
C25 C26 C27 120.5(2)
C25 C26 H26 119.8
C27 C26 H26 119.8
C28 C27 C26 119.8(3)
C28 C27 H27 120.1
C26 C27 H27 120.1
C27 C28 C23 120.4(2)
C27 C28 H28 119.8
C23 C28 H28 119.8

loop_
_geom_bond_atom_site_label_1
_geom_bond_atom_site_label_2
_geom_bond_distance
Ru1 C1 1.868(3)
Ru1 C2 1.910(3)
Ru1 C3 2.023(3)
Ru1 C13 2.356(2)
Ru1 P1 2.4155(7)
Ru1 C12 2.434(2)
Ru1 Ru2 2.7539(4)
Ru1 Ru4 2.8312(4)
Ru2 C5 1.917(3)
Ru2 C4 1.924(3)
Ru2 C13 2.167(2)
Ru2 C6 2.194(3)
Ru2 C3 2.216(3)
Ru2 P1 2.3858(7)
Ru2 Ru3 2.7470(4)
Ru3 C7 1.877(3)
Ru3 C8 1.913(3)
Ru3 C6 2.028(3)
Ru3 C13 2.315(2)
Ru3 P1 2.4110(7)
Ru3 C12 2.522(2)
Ru3 Ru4 2.8440(4)
Ru4 C11 1.903(3)
Ru4 C9 1.905(3)
Ru4 C10 1.937(3)
Ru4 C12 2.137(2)
Ru4 P1 2.3581(7)
P1 C23 1.808(2)
C1 O1 1.138(3)
C2 O2 1.140(3)
C3 O3 1.154(3)
C4 O4 1.132(3)
C5 O5 1.139(3)
C6 O6 1.150(3)
C7 O7 1.140(3)
C8 O8 1.130(3)
C9 O9 1.138(3)
C10 O10 1.134(3)
C11 O11 1.133(3)
C12 C13 1.417(3)
C12 C16 1.510(3)
C13 C14 1.527(3)
C14 C15 1.496(3)
C14 H14A 0.9900
C14 H14B 0.9900
C15 C20 1.385(3)
C15 C16 1.405(3)
C16 C17 1.413(3)
C17 C18 1.391(4)
C17 C21 1.506(4)
C18 C19 1.376(4)
C18 H18 0.9500
C19 C20 1.394(3)
C19 H19 0.9500
C20 C22 1.497(4)
C21 H21A 0.9800
C21 H21B 0.9800
C21 H21C 0.9800
C22 H22A 0.9800
C22 H22B 0.9800
C22 H22C 0.9800
C23 C28 1.387(3)
C23 C24 1.400(3)
C24 C25 1.386(3)
C24 H24 0.9500
C25 C26 1.384(4)
C25 H25 0.9500
C26 C27 1.388(4)
C26 H26 0.9500
C27 C28 1.378(3)
C27 H27 0.9500
C28 H28 0.9500

loop_
_geom_torsion_atom_site_label_1
_geom_torsion_atom_site_label_2
_geom_torsion_atom_site_label_3
_geom_torsion_atom_site_label_4
_geom_torsion
C1 Ru1 Ru2 C5 -119.41(13)
C2 Ru1 Ru2 C5 11.50(15)
C3 Ru1 Ru2 C5 -49.16(13)
C13 Ru1 Ru2 C5 71.64(12)
P1 Ru1 Ru2 C5 171.84(9)
C12 Ru1 Ru2 C5 90.40(11)
Ru4 Ru1 Ru2 C5 135.29(9)
C1 Ru1 Ru2 C4 -7.09(13)
C2 Ru1 Ru2 C4 123.82(15)
C3 Ru1 Ru2 C4 63.15(13)
C13 Ru1 Ru2 C4 -176.04(12)
P1 Ru1 Ru2 C4 -75.85(9)
C12 Ru1 Ru2 C4 -157.29(11)
Ru4 Ru1 Ru2 C4 -112.39(9)
C1 Ru1 Ru2 C13 168.95(12)
C2 Ru1 Ru2 C13 -60.14(15)
C3 Ru1 Ru2 C13 -120.80(12)
P1 Ru1 Ru2 C13 100.20(8)
C12 Ru1 Ru2 C13 18.76(10)
Ru4 Ru1 Ru2 C13 63.65(8)
C1 Ru1 Ru2 C6 119.90(13)
C2 Ru1 Ru2 C6 -109.19(15)
C3 Ru1 Ru2 C6 -169.86(13)
C13 Ru1 Ru2 C6 -49.05(12)
P1 Ru1 Ru2 C6 51.15(9)
C12 Ru1 Ru2 C6 -30.30(11)
Ru4 Ru1 Ru2 C6 14.60(9)
C1 Ru1 Ru2 C3 -70.24(13)
C2 Ru1 Ru2 C3 60.67(15)
C13 Ru1 Ru2 C3 120.80(12)
P1 Ru1 Ru2 C3 -139.00(9)
C12 Ru1 Ru2 C3 139.56(11)
Ru4 Ru1 Ru2 C3 -175.54(9)
C1 Ru1 Ru2 P1 68.75(9)
C2 Ru1 Ru2 P1 -160.33(12)
C3 Ru1 Ru2 P1 139.00(9)
C13 Ru1 Ru2 P1 -100.20(8)
C12 Ru1 Ru2 P1 -81.44(6)
Ru4 Ru1 Ru2 P1 -36.545(19)
C1 Ru1 Ru2 Ru3 119.34(9)
C2 Ru1 Ru2 Ru3 -109.75(12)
C3 Ru1 Ru2 Ru3 -170.42(9)
C13 Ru1 Ru2 Ru3 -49.61(8)
P1 Ru1 Ru2 Ru3 50.585(19)
C12 Ru1 Ru2 Ru3 -30.86(6)
Ru4 Ru1 Ru2 Ru3 14.040(8)
C5 Ru2 Ru3 C7 119.04(14)
C4 Ru2 Ru3 C7 6.60(14)
C13 Ru2 Ru3 C7 -166.38(13)
C6 Ru2 Ru3 C7 64.63(14)
C3 Ru2 Ru3 C7 -125.18(14)
P1 Ru2 Ru3 C7 -65.35(10)
Ru1 Ru2 Ru3 C7 -115.94(10)
C5 Ru2 Ru3 C8 -9.18(13)
C4 Ru2 Ru3 C8 -121.62(14)
C13 Ru2 Ru3 C8 65.40(13)
C6 Ru2 Ru3 C8 -63.59(14)
C3 Ru2 Ru3 C8 106.60(13)
P1 Ru2 Ru3 C8 166.43(10)
Ru1 Ru2 Ru3 C8 115.84(10)
C5 Ru2 Ru3 C6 54.41(13)
C4 Ru2 Ru3 C6 -58.03(13)
C13 Ru2 Ru3 C6 128.99(12)
C3 Ru2 Ru3 C6 170.20(13)
P1 Ru2 Ru3 C6 -129.97(9)
Ru1 Ru2 Ru3 C6 179.43(9)
C5 Ru2 Ru3 C13 -74.58(12)
C4 Ru2 Ru3 C13 172.98(12)
C6 Ru2 Ru3 C13 -128.99(12)
C3 Ru2 Ru3 C13 41.20(12)
P1 Ru2 Ru3 C13 101.03(8)
Ru1 Ru2 Ru3 C13 50.44(8)
C5 Ru2 Ru3 P1 -175.62(9)
C4 Ru2 Ru3 P1 71.94(9)
C13 Ru2 Ru3 P1 -101.03(8)
C6 Ru2 Ru3 P1 129.97(9)
C3 Ru2 Ru3 P1 -59.83(9)
Ru1 Ru2 Ru3 P1 -50.60(2)
C5 Ru2 Ru3 C12 -95.20(11)
C4 Ru2 Ru3 C12 152.36(11)
C13 Ru2 Ru3 C12 -20.62(10)
C6 Ru2 Ru3 C12 -149.61(11)
C3 Ru2 Ru3 C12 20.58(11)
P1 Ru2 Ru3 C12 80.41(6)
Ru1 Ru2 Ru3 C12 29.82(6)
C5 Ru2 Ru3 Ru4 -138.99(9)
C4 Ru2 Ru3 Ru4 108.57(9)
C13 Ru2 Ru3 Ru4 -64.41(8)
C6 Ru2 Ru3 Ru4 166.60(9)
C3 Ru2 Ru3 Ru4 -23.21(9)
P1 Ru2 Ru3 Ru4 36.62(2)
Ru1 Ru2 Ru3 Ru4 -13.973(8)
C1 Ru1 Ru4 C11 65.32(11)
C2 Ru1 Ru4 C11 -26.08(11)
C3 Ru1 Ru4 C11 -177.69(16)
C13 Ru1 Ru4 C11 -125.95(10)
P1 Ru1 Ru4 C11 151.25(8)
C12 Ru1 Ru4 C11 -99.99(11)
Ru2 Ru1 Ru4 C11 -171.20(8)
C1 Ru1 Ru4 C9 168.81(18)
C2 Ru1 Ru4 C9 77.41(19)
C3 Ru1 Ru4 C9 -74.2(2)
C13 Ru1 Ru4 C9 -22.46(18)
P1 Ru1 Ru4 C9 -105.26(17)
C12 Ru1 Ru4 C9 3.50(18)
Ru2 Ru1 Ru4 C9 -67.71(17)
C1 Ru1 Ru4 C10 -18.09(13)
C2 Ru1 Ru4 C10 -109.48(12)
C3 Ru1 Ru4 C10 98.90(16)
C13 Ru1 Ru4 C10 150.65(11)
P1 Ru1 Ru4 C10 67.85(10)
C12 Ru1 Ru4 C10 176.61(12)
Ru2 Ru1 Ru4 C10 105.39(9)
C1 Ru1 Ru4 C12 165.30(11)
C2 Ru1 Ru4 C12 73.91(11)
C3 Ru1 Ru4 C12 -77.71(16)
C13 Ru1 Ru4 C12 -25.96(10)
P1 Ru1 Ru4 C12 -108.76(8)
Ru2 Ru1 Ru4 C12 -71.22(8)
C1 Ru1 Ru4 P1 -85.93(8)
C2 Ru1 Ru4 P1 -177.33(8)
C3 Ru1 Ru4 P1 31.06(14)
C13 Ru1 Ru4 P1 82.80(6)
C12 Ru1 Ru4 P1 108.76(8)
Ru2 Ru1 Ru4 P1 37.55(2)
C1 Ru1 Ru4 Ru3 -137.11(8)
C2 Ru1 Ru4 Ru3 131.49(8)
C3 Ru1 Ru4 Ru3 -20.13(14)
C13 Ru1 Ru4 Ru3 31.62(6)
P1 Ru1 Ru4 Ru3 -51.18(2)
C12 Ru1 Ru4 Ru3 57.58(8)
Ru2 Ru1 Ru4 Ru3 -13.635(8)
C7 Ru3 Ru4 C11 -163.83(18)
C8 Ru3 Ru4 C11 -68.54(19)
C6 Ru3 Ru4 C11 84.7(2)
C13 Ru3 Ru4 C11 20.54(18)
P1 Ru3 Ru4 C11 104.19(17)
C12 Ru3 Ru4 C11 -2.75(18)
Ru2 Ru3 Ru4 C11 66.39(17)
C7 Ru3 Ru4 C9 -60.59(12)
C8 Ru3 Ru4 C9 34.69(12)
C6 Ru3 Ru4 C9 -172.08(15)
C13 Ru3 Ru4 C9 123.77(10)
P1 Ru3 Ru4 C9 -152.58(9)
C12 Ru3 Ru4 C9 100.48(11)
Ru2 Ru3 Ru4 C9 169.63(9)
C7 Ru3 Ru4 C10 25.84(12)
C8 Ru3 Ru4 C10 121.13(12)
C6 Ru3 Ru4 C10 -85.64(16)
C13 Ru3 Ru4 C10 -149.79(11)
P1 Ru3 Ru4 C10 -66.14(9)
C12 Ru3 Ru4 C10 -173.08(12)
Ru2 Ru3 Ru4 C10 -103.93(9)
C7 Ru3 Ru4 C12 -161.08(11)
C8 Ru3 Ru4 C12 -65.79(11)
C6 Ru3 Ru4 C12 87.44(15)
C13 Ru3 Ru4 C12 23.29(9)
P1 Ru3 Ru4 C12 106.94(8)
Ru2 Ru3 Ru4 C12 69.15(7)
C7 Ru3 Ru4 P1 91.98(8)
C8 Ru3 Ru4 P1 -172.73(9)
C6 Ru3 Ru4 P1 -19.50(13)
C13 Ru3 Ru4 P1 -83.65(6)
C12 Ru3 Ru4 P1 -106.94(8)
Ru2 Ru3 Ru4 P1 -37.79(2)
C7 Ru3 Ru4 Ru1 143.44(8)
C8 Ru3 Ru4 Ru1 -121.27(9)
C6 Ru3 Ru4 Ru1 31.96(13)
C13 Ru3 Ru4 Ru1 -32.19(6)
P1 Ru3 Ru4 Ru1 51.46(2)
C12 Ru3 Ru4 Ru1 -55.48(7)
Ru2 Ru3 Ru4 Ru1 13.668(8)
C11 Ru4 P1 C23 91.83(14)
C9 Ru4 P1 C23 -88.55(14)
C10 Ru4 P1 C23 3.57(13)
C12 Ru4 P1 C23 -178.82(11)
Ru1 Ru4 P1 C23 128.56(10)
Ru3 Ru4 P1 C23 -123.48(10)
C11 Ru4 P1 Ru2 -90.58(10)
C9 Ru4 P1 Ru2 89.04(11)
C10 Ru4 P1 Ru2 -178.84(9)
C12 Ru4 P1 Ru2 -1.23(7)
Ru1 Ru4 P1 Ru2 -53.85(2)
Ru3 Ru4 P1 Ru2 54.11(2)
C11 Ru4 P1 Ru3 -144.69(10)
C9 Ru4 P1 Ru3 34.93(10)
C10 Ru4 P1 Ru3 127.05(8)
C12 Ru4 P1 Ru3 -55.34(6)
Ru1 Ru4 P1 Ru3 -107.96(2)
C11 Ru4 P1 Ru1 -36.73(10)
C9 Ru4 P1 Ru1 142.89(10)
C10 Ru4 P1 Ru1 -124.99(8)
C12 Ru4 P1 Ru1 52.62(6)
Ru3 Ru4 P1 Ru1 107.96(2)
C5 Ru2 P1 C23 155.2(7)
C4 Ru2 P1 C23 -5.38(12)
C13 Ru2 P1 C23 176.76(11)
C6 Ru2 P1 C23 87.98(12)
C3 Ru2 P1 C23 -98.72(12)
Ru3 Ru2 P1 C23 121.95(10)
Ru1 Ru2 P1 C23 -127.20(10)
C5 Ru2 P1 Ru4 -22.4(7)
C4 Ru2 P1 Ru4 176.98(8)
C13 Ru2 P1 Ru4 -0.89(7)
C6 Ru2 P1 Ru4 -89.67(7)
C3 Ru2 P1 Ru4 83.63(7)
Ru3 Ru2 P1 Ru4 -55.69(2)
Ru1 Ru2 P1 Ru4 55.15(3)
C5 Ru2 P1 Ru3 33.3(7)
C4 Ru2 P1 Ru3 -127.33(8)
C13 Ru2 P1 Ru3 54.81(6)
C6 Ru2 P1 Ru3 -33.98(7)
C3 Ru2 P1 Ru3 139.32(7)
Ru1 Ru2 P1 Ru3 110.844(19)
C5 Ru2 P1 Ru1 -77.6(7)
C4 Ru2 P1 Ru1 121.82(8)
C13 Ru2 P1 Ru1 -56.04(6)
C6 Ru2 P1 Ru1 -144.82(7)
C3 Ru2 P1 Ru1 28.48(7)
Ru3 Ru2 P1 Ru1 -110.844(19)
C7 Ru3 P1 C23 22.97(13)
C8 Ru3 P1 C23 152.6(4)
C6 Ru3 P1 C23 -74.29(13)
C13 Ru3 P1 C23 -162.40(12)
C12 Ru3 P1 C23 162.72(12)
Ru2 Ru3 P1 C23 -111.57(11)
Ru4 Ru3 P1 C23 116.96(11)
C7 Ru3 P1 Ru4 -93.99(8)
C8 Ru3 P1 Ru4 35.6(4)
C6 Ru3 P1 Ru4 168.76(8)
C13 Ru3 P1 Ru4 80.64(6)
C12 Ru3 P1 Ru4 45.76(6)
Ru2 Ru3 P1 Ru4 131.47(2)
C7 Ru3 P1 Ru2 134.54(8)
C8 Ru3 P1 Ru2 -95.9(4)
C6 Ru3 P1 Ru2 37.29(8)
C13 Ru3 P1 Ru2 -50.83(6)
C12 Ru3 P1 Ru2 -85.71(6)
Ru4 Ru3 P1 Ru2 -131.47(2)
C7 Ru3 P1 Ru1 -161.87(8)
C8 Ru3 P1 Ru1 -32.3(4)
C6 Ru3 P1 Ru1 100.87(8)
C13 Ru3 P1 Ru1 12.75(6)
C12 Ru3 P1 Ru1 -22.13(6)
Ru2 Ru3 P1 Ru1 63.58(2)
Ru4 Ru3 P1 Ru1 -67.89(2)
C1 Ru1 P1 C23 -16.13(14)
C2 Ru1 P1 C23 -109.4(3)
C3 Ru1 P1 C23 79.59(13)
C13 Ru1 P1 C23 162.25(13)
C12 Ru1 P1 C23 -162.36(13)
Ru2 Ru1 P1 C23 111.34(12)
Ru4 Ru1 P1 C23 -116.93(12)
C1 Ru1 P1 Ru4 100.80(8)
C2 Ru1 P1 Ru4 7.5(2)
C3 Ru1 P1 Ru4 -163.48(7)
C13 Ru1 P1 Ru4 -80.82(6)
C12 Ru1 P1 Ru4 -45.43(6)
Ru2 Ru1 P1 Ru4 -131.73(2)
C1 Ru1 P1 Ru2 -127.47(8)
C2 Ru1 P1 Ru2 139.3(2)
C3 Ru1 P1 Ru2 -31.75(7)
C13 Ru1 P1 Ru2 50.91(6)
C12 Ru1 P1 Ru2 86.30(6)
Ru4 Ru1 P1 Ru2 131.73(2)
C1 Ru1 P1 Ru3 169.04(8)
C2 Ru1 P1 Ru3 75.8(2)
C3 Ru1 P1 Ru3 -95.24(8)
C13 Ru1 P1 Ru3 -12.58(6)
C12 Ru1 P1 Ru3 22.81(6)
Ru2 Ru1 P1 Ru3 -63.492(19)
Ru4 Ru1 P1 Ru3 68.24(2)
C2 Ru1 C1 O1 122(5)
C3 Ru1 C1 O1 -137(5)
C13 Ru1 C1 O1 -46(5)
P1 Ru1 C1 O1 -38(5)
C12 Ru1 C1 O1 33(5)
Ru2 Ru1 C1 O1 -88(5)
Ru4 Ru1 C1 O1 14(5)
C1 Ru1 C2 O2 -54(2)
C3 Ru1 C2 O2 -149(2)
C13 Ru1 C2 O2 124(2)
P1 Ru1 C2 O2 40(2)
C12 Ru1 C2 O2 92(2)
Ru2 Ru1 C2 O2 166(2)
Ru4 Ru1 C2 O2 47(2)
C1 Ru1 C3 O3 -51.6(4)
C2 Ru1 C3 O3 37.5(4)
C13 Ru1 C3 O3 140.9(4)
P1 Ru1 C3 O3 -145.5(4)
C12 Ru1 C3 O3 135.0(4)
Ru2 Ru1 C3 O3 -178.2(4)
Ru4 Ru1 C3 O3 -170.0(3)
C1 Ru1 C3 Ru2 126.53(10)
C2 Ru1 C3 Ru2 -144.29(9)
C13 Ru1 C3 Ru2 -40.92(8)
P1 Ru1 C3 Ru2 32.62(7)
C12 Ru1 C3 Ru2 -46.82(11)
Ru4 Ru1 C3 Ru2 8.15(17)
C5 Ru2 C3 O3 -41.0(3)
C4 Ru2 C3 O3 49.7(3)
C13 Ru2 C3 O3 -136.1(3)
C6 Ru2 C3 O3 -97.2(8)
P1 Ru2 C3 O3 145.7(3)
Ru3 Ru2 C3 O3 -168.7(2)
Ru1 Ru2 C3 O3 178.5(4)
C5 Ru2 C3 Ru1 140.44(10)
C4 Ru2 C3 Ru1 -128.85(10)
C13 Ru2 C3 Ru1 45.38(9)
C6 Ru2 C3 Ru1 84.2(7)
P1 Ru2 C3 Ru1 -32.80(7)
Ru3 Ru2 C3 Ru1 12.74(12)
C5 Ru2 C4 O4 147(19)
C13 Ru2 C4 O4 -14(20)
C6 Ru2 C4 O4 -125(19)
C3 Ru2 C4 O4 59(19)
P1 Ru2 C4 O4 -35(19)
Ru3 Ru2 C4 O4 -87(19)
Ru1 Ru2 C4 O4 19(19)
C4 Ru2 C5 O5 25(5)
C13 Ru2 C5 O5 -157(5)
C6 Ru2 C5 O5 -69(5)
C3 Ru2 C5 O5 118(5)
P1 Ru2 C5 O5 -136(4)
Ru3 Ru2 C5 O5 -105(5)
Ru1 Ru2 C5 O5 151(5)
C7 Ru3 C6 O6 43.5(4)
C8 Ru3 C6 O6 -48.6(4)
C13 Ru3 C6 O6 -145.4(4)
P1 Ru3 C6 O6 139.4(4)
C12 Ru3 C6 O6 -145.8(3)
Ru2 Ru3 C6 O6 178.2(4)
Ru4 Ru3 C6 O6 154.8(3)
C7 Ru3 C6 Ru2 -134.73(9)
C8 Ru3 C6 Ru2 133.20(9)
C13 Ru3 C6 Ru2 36.43(8)
P1 Ru3 C6 Ru2 -38.75(6)
C12 Ru3 C6 Ru2 36.06(12)
Ru4 Ru3 C6 Ru2 -23.36(16)
C5 Ru2 C6 O6 47.2(3)
C4 Ru2 C6 O6 -43.5(3)
C13 Ru2 C6 O6 142.2(3)
C3 Ru2 C6 O6 103.4(7)
P1 Ru2 C6 O6 -139.3(3)
Ru3 Ru2 C6 O6 -178.5(4)
Ru1 Ru2 C6 O6 -179.2(2)
C5 Ru2 C6 Ru3 -134.35(10)
C4 Ru2 C6 Ru3 135.01(10)
C13 Ru2 C6 Ru3 -39.37(9)
C3 Ru2 C6 Ru3 -78.1(7)
P1 Ru2 C6 Ru3 39.16(7)
Ru1 Ru2 C6 Ru3 -0.77(13)
C8 Ru3 C7 O7 -160(5)
C6 Ru3 C7 O7 105(5)
C13 Ru3 C7 O7 -18(5)
P1 Ru3 C7 O7 11(5)
C12 Ru3 C7 O7 -63(5)
Ru2 Ru3 C7 O7 59(5)
Ru4 Ru3 C7 O7 -42(5)
C7 Ru3 C8 O8 -165(100)
C6 Ru3 C8 O8 -68(41)
C13 Ru3 C8 O8 22(41)
P1 Ru3 C8 O8 65(41)
C12 Ru3 C8 O8 55(41)
Ru2 Ru3 C8 O8 -23(41)
Ru4 Ru3 C8 O8 97(41)
C11 Ru4 C9 O9 -97(5)
C10 Ru4 C9 O9 -8(5)
C12 Ru4 C9 O9 169(5)
P1 Ru4 C9 O9 84(5)
Ru1 Ru4 C9 O9 166(5)
Ru3 Ru4 C9 O9 112(5)
C11 Ru4 C10 O10 18(4)
C9 Ru4 C10 O10 -86(4)
C12 Ru4 C10 O10 124(3)
P1 Ru4 C10 O10 146(4)
Ru1 Ru4 C10 O10 97(4)
Ru3 Ru4 C10 O10 -166(4)
C9 Ru4 C11 O11 117(6)
C10 Ru4 C11 O11 25(6)
C12 Ru4 C11 O11 -149(6)
P1 Ru4 C11 O11 -64(6)
Ru1 Ru4 C11 O11 -93(6)
Ru3 Ru4 C11 O11 -146(6)
C11 Ru4 C12 C13 131.8(2)
C9 Ru4 C12 C13 -123.0(2)
C10 Ru4 C12 C13 26.7(11)
P1 Ru4 C12 C13 4.38(19)
Ru1 Ru4 C12 C13 55.22(17)
Ru3 Ru4 C12 C13 -46.90(17)
C11 Ru4 C12 C16 -51.5(2)
C9 Ru4 C12 C16 53.7(2)
C10 Ru4 C12 C16 -156.5(9)
P1 Ru4 C12 C16 -178.9(2)
Ru1 Ru4 C12 C16 -128.0(2)
Ru3 Ru4 C12 C16 129.8(2)
C11 Ru4 C12 Ru1 76.57(9)
C9 Ru4 C12 Ru1 -178.26(9)
C10 Ru4 C12 Ru1 -28.5(10)
P1 Ru4 C12 Ru1 -50.84(4)
Ru3 Ru4 C12 Ru1 -102.13(6)
C11 Ru4 C12 Ru3 178.70(9)
C9 Ru4 C12 Ru3 -76.14(9)
C10 Ru4 C12 Ru3 73.6(10)
P1 Ru4 C12 Ru3 51.29(4)
Ru1 Ru4 C12 Ru3 102.13(6)
C1 Ru1 C12 C13 -157.88(18)
C2 Ru1 C12 C13 114.31(16)
C3 Ru1 C12 C13 10.45(18)
P1 Ru1 C12 C13 -81.35(14)
Ru2 Ru1 C12 C13 -25.65(13)
Ru4 Ru1 C12 C13 -131.96(17)
C1 Ru1 C12 C16 104.6(2)
C2 Ru1 C12 C16 16.7(2)
C3 Ru1 C12 C16 -87.1(2)
C13 Ru1 C12 C16 -97.6(3)
P1 Ru1 C12 C16 -178.9(2)
Ru2 Ru1 C12 C16 -123.2(2)
Ru4 Ru1 C12 C16 130.5(2)
C1 Ru1 C12 Ru4 -25.92(19)
C2 Ru1 C12 Ru4 -113.72(10)
C3 Ru1 C12 Ru4 142.41(9)
C13 Ru1 C12 Ru4 131.96(17)
P1 Ru1 C12 Ru4 50.61(5)
Ru2 Ru1 C12 Ru4 106.31(6)
C1 Ru1 C12 Ru3 -98.04(17)
C2 Ru1 C12 Ru3 174.15(10)
C3 Ru1 C12 Ru3 70.29(12)
C13 Ru1 C12 Ru3 59.84(13)
P1 Ru1 C12 Ru3 -21.51(5)
Ru2 Ru1 C12 Ru3 34.19(6)
Ru4 Ru1 C12 Ru3 -72.13(7)
C7 Ru3 C12 C13 166.53(16)
C8 Ru3 C12 C13 -96.77(15)
C6 Ru3 C12 C13 0.66(18)
P1 Ru3 C12 C13 85.17(13)
Ru2 Ru3 C12 C13 28.99(13)
Ru4 Ru3 C12 C13 136.84(16)
C7 Ru3 C12 C16 -100.3(2)
C8 Ru3 C12 C16 -3.6(2)
C6 Ru3 C12 C16 93.8(2)
C13 Ru3 C12 C16 93.2(3)
P1 Ru3 C12 C16 178.3(2)
Ru2 Ru3 C12 C16 122.2(2)
Ru4 Ru3 C12 C16 -130.0(2)
C7 Ru3 C12 Ru4 29.69(16)
C8 Ru3 C12 Ru4 126.39(9)
C6 Ru3 C12 Ru4 -136.18(9)
C13 Ru3 C12 Ru4 -136.84(16)
P1 Ru3 C12 Ru4 -51.68(5)
Ru2 Ru3 C12 Ru4 -107.85(5)
C7 Ru3 C12 Ru1 103.07(14)
C8 Ru3 C12 Ru1 -160.23(10)
C6 Ru3 C12 Ru1 -62.80(12)
C13 Ru3 C12 Ru1 -63.46(13)
P1 Ru3 C12 Ru1 21.71(6)
Ru2 Ru3 C12 Ru1 -34.47(6)
Ru4 Ru3 C12 Ru1 73.39(7)
C16 C12 C13 C14 -1.5(3)
Ru4 C12 C13 C14 175.88(16)
Ru1 C12 C13 C14 -125.91(18)
Ru3 C12 C13 C14 124.93(19)
C16 C12 C13 Ru2 174.74(18)
Ru4 C12 C13 Ru2 -7.9(3)
Ru1 C12 C13 Ru2 50.3(2)
Ru3 C12 C13 Ru2 -58.8(2)
C16 C12 C13 Ru3 -126.42(17)
Ru4 C12 C13 Ru3 50.95(16)
Ru1 C12 C13 Ru3 109.16(7)
C16 C12 C13 Ru1 124.42(17)
Ru4 C12 C13 Ru1 -58.21(15)
Ru3 C12 C13 Ru1 -109.16(7)
C5 Ru2 C13 C12 -177.3(3)
C4 Ru2 C13 C12 -15.5(11)
C6 Ru2 C13 C12 95.4(3)
C3 Ru2 C13 C12 -89.3(3)
P1 Ru2 C13 C12 5.2(2)
Ru3 Ru2 C13 C12 60.9(2)
Ru1 Ru2 C13 C12 -50.6(2)
C5 Ru2 C13 C14 -1.29(19)
C4 Ru2 C13 C14 160.5(9)
C6 Ru2 C13 C14 -88.55(18)
C3 Ru2 C13 C14 86.74(18)
P1 Ru2 C13 C14 -178.70(18)
Ru3 Ru2 C13 C14 -123.08(19)
Ru1 Ru2 C13 C14 125.43(19)
C5 Ru2 C13 Ru3 121.80(9)
C4 Ru2 C13 Ru3 -76.4(9)
C6 Ru2 C13 Ru3 34.54(8)
C3 Ru2 C13 Ru3 -150.18(8)
P1 Ru2 C13 Ru3 -55.62(4)
Ru1 Ru2 C13 Ru3 -111.48(7)
C5 Ru2 C13 Ru1 -126.72(9)
C4 Ru2 C13 Ru1 35.1(10)
C6 Ru2 C13 Ru1 146.02(8)
C3 Ru2 C13 Ru1 -38.69(8)
P1 Ru2 C13 Ru1 55.86(4)
Ru3 Ru2 C13 Ru1 111.48(7)
C7 Ru3 C13 C12 -55.3(6)
C8 Ru3 C13 C12 86.41(15)
C6 Ru3 C13 C12 -179.44(15)
P1 Ru3 C13 C12 -85.75(13)
Ru2 Ru3 C13 C12 -141.61(16)
Ru4 Ru3 C13 C12 -31.09(12)
C7 Ru3 C13 C14 -162.6(5)
C8 Ru3 C13 C14 -20.8(2)
C6 Ru3 C13 C14 73.3(2)
P1 Ru3 C13 C14 167.0(2)
C12 Ru3 C13 C14 -107.2(2)
Ru2 Ru3 C13 C14 111.1(2)
Ru4 Ru3 C13 C14 -138.3(2)
C7 Ru3 C13 Ru2 86.3(5)
C8 Ru3 C13 Ru2 -131.98(9)
C6 Ru3 C13 Ru2 -37.84(9)
P1 Ru3 C13 Ru2 55.85(5)
C12 Ru3 C13 Ru2 141.61(16)
Ru4 Ru3 C13 Ru2 110.51(6)
C7 Ru3 C13 Ru1 17.1(6)
C8 Ru3 C13 Ru1 158.81(11)
C6 Ru3 C13 Ru1 -107.05(10)
P1 Ru3 C13 Ru1 -13.35(6)
C12 Ru3 C13 Ru1 72.40(14)
Ru2 Ru3 C13 Ru1 -69.21(7)
Ru4 Ru3 C13 Ru1 41.31(7)
C1 Ru1 C13 C12 97.1(5)
C2 Ru1 C13 C12 -69.95(16)
C3 Ru1 C13 C12 -170.84(16)
P1 Ru1 C13 C12 89.66(14)
Ru2 Ru1 C13 C12 145.93(17)
Ru4 Ru1 C13 C12 34.66(13)
C1 Ru1 C13 C14 -159.5(4)
C2 Ru1 C13 C14 33.4(2)
C3 Ru1 C13 C14 -67.5(2)
P1 Ru1 C13 C14 -167.0(2)
C12 Ru1 C13 C14 103.4(3)
Ru2 Ru1 C13 C14 -110.7(2)
Ru4 Ru1 C13 C14 138.0(2)
C1 Ru1 C13 Ru2 -48.8(5)
C2 Ru1 C13 Ru2 144.12(9)
C3 Ru1 C13 Ru2 43.24(9)
P1 Ru1 C13 Ru2 -56.27(5)
C12 Ru1 C13 Ru2 -145.93(17)
Ru4 Ru1 C13 Ru2 -111.27(6)
C1 Ru1 C13 Ru3 20.9(5)
C2 Ru1 C13 Ru3 -146.23(11)
C3 Ru1 C13 Ru3 112.89(11)
P1 Ru1 C13 Ru3 13.38(6)
C12 Ru1 C13 Ru3 -76.28(15)
Ru2 Ru1 C13 Ru3 69.65(8)
Ru4 Ru1 C13 Ru3 -41.62(7)
C12 C13 C14 C15 0.7(3)
Ru2 C13 C14 C15 -176.37(15)
Ru3 C13 C14 C15 93.6(2)
Ru1 C13 C14 C15 -86.0(2)
C13 C14 C15 C20 -179.0(2)
C13 C14 C15 C16 0.4(3)
C20 C15 C16 C17 -2.3(4)
C14 C15 C16 C17 178.3(2)
C20 C15 C16 C12 178.1(2)
C14 C15 C16 C12 -1.3(3)
C13 C12 C16 C15 1.8(3)
Ru4 C12 C16 C15 -175.30(17)
Ru1 C12 C16 C15 79.8(3)
Ru3 C12 C16 C15 -70.4(3)
C13 C12 C16 C17 -177.7(3)
Ru4 C12 C16 C17 5.2(4)
Ru1 C12 C16 C17 -99.7(3)
Ru3 C12 C16 C17 110.0(3)
C15 C16 C17 C18 0.2(4)
C12 C16 C17 C18 179.7(2)
C15 C16 C17 C21 179.5(3)
C12 C16 C17 C21 -1.0(5)
C16 C17 C18 C19 1.2(4)
C21 C17 C18 C19 -178.1(3)
C17 C18 C19 C20 -0.7(4)
C16 C15 C20 C19 2.8(4)
C14 C15 C20 C19 -177.8(2)
C16 C15 C20 C22 -177.4(2)
C14 C15 C20 C22 2.0(4)
C18 C19 C20 C15 -1.3(4)
C18 C19 C20 C22 178.9(3)
Ru4 P1 C23 C28 124.66(19)
Ru2 P1 C23 C28 -52.9(2)
Ru3 P1 C23 C28 32.6(3)
Ru1 P1 C23 C28 -141.01(17)
Ru4 P1 C23 C24 -55.0(2)
Ru2 P1 C23 C24 127.42(19)
Ru3 P1 C23 C24 -147.00(17)
Ru1 P1 C23 C24 39.4(3)
C28 C23 C24 C25 0.0(4)
P1 C23 C24 C25 179.65(19)
C23 C24 C25 C26 -0.5(4)
C24 C25 C26 C27 0.6(4)
C25 C26 C27 C28 -0.1(4)
C26 C27 C28 C23 -0.4(4)
C24 C23 C28 C27 0.5(4)
P1 C23 C28 C27 -179.18(19)
